data_7122367
loop_
_publ_author_name
'Gillbard, Simone M.'
'Chung, Chieh-Hsu'
'Karad, Somnath Narayan'
'Panchal, Heena'
'Lewis, William'
'Lam, Hon Wai'

_publ_section_title
;
 Synthesis of multisubstituted pyrroles by nickel-catalyzed arylative
 cyclizations of N-tosyl alkynamides.
;
_journal_issue 83
_journal_name_full 'Chemical communications (Cambridge, England)'
_journal_page_first 11769
_journal_page_last 11772
_journal_paper_doi 10.1039/c8cc06649c
_journal_volume 54
_journal_year 2018
_chemical_formula_moiety 'C31 H27 N O2 S'
_chemical_formula_sum 'C31 H27 N O2 S'
_chemical_formula_weight 477.59
_space_group_crystal_system monoclinic
_space_group_IT_number 14
_space_group_name_Hall '-P 2yn'
_space_group_name_H-M_alt 'P 1 21/n 1'
_symmetry_space_group_name_Hall '-P 2yn'
_symmetry_space_group_name_H-M 'P 1 21/n 1'
_atom_sites_solution_hydrogens geom
_atom_sites_solution_primary iterative
_atom_sites_solution_secondary difmap
_audit_creation_date 2018-02-13
_audit_creation_method
;
Olex2 1.2
(compiled 2017.08.10 svn.r3458 for OlexSys, GUI svn.r5381)
;
_audit_update_record
;
2018-08-08 deposited with the CCDC.
2018-09-21 downloaded from the CCDC.
;
_cell_angle_alpha 90
_cell_angle_beta 100.932(4)
_cell_angle_gamma 90
_cell_formula_units_Z 4
_cell_length_a 6.8229(3)
_cell_length_b 24.8007(12)
_cell_length_c 15.1265(7)
_cell_measurement_reflns_used 5654
_cell_measurement_temperature 120(2)
_cell_measurement_theta_max 74.3500
_cell_measurement_theta_min 3.6030
_cell_volume 2513.1(2)
_computing_cell_refinement 'CrysAlisPro 1.171.38.46 (Rigaku OD, 2015)'
_computing_data_collection 'CrysAlisPro 1.171.38.46 (Rigaku OD, 2015)'
_computing_data_reduction 'CrysAlisPro 1.171.38.46 (Rigaku OD, 2015)'
_computing_molecular_graphics 'Olex2 (Dolomanov et al., 2009)'
_computing_publication_material 'Olex2 (Dolomanov et al., 2009)'
_computing_structure_refinement 'ShelXL (Sheldrick, 2015)'
_computing_structure_solution 'olex2.solve (Bourhis et al., 2015)'
_diffrn_ambient_environment 'N2 gas'
_diffrn_ambient_temperature 120(2)
_diffrn_crystal_treatment 'flash frozen in gaseous N2'
_diffrn_detector 'CCD area detector'
_diffrn_detector_area_resol_mean 10.3613
_diffrn_detector_type 'Agilent Diffraction Atlas detector'
_diffrn_measured_fraction_theta_full 0.999
_diffrn_measured_fraction_theta_max 0.973
_diffrn_measurement_details
;
List of Runs (angles in degrees, time in seconds):

  # Type    Start    End  Width  t~exp~   \w     \q     \k     \f   Frames
#--------------------------------------------------------------------------
  1  \w   -112.00  -7.00   1.00   15.00    --  -38.50 -77.00  90.00  105
  2  \w    -94.00  -2.00   1.00   15.00    --  -38.50 125.00-150.00   92
  3  \w     21.00 116.00   1.00   15.00    --   43.38  38.00 -90.00   95
  4  \w     31.00  91.00   1.00   60.00    --  106.13 -30.00-150.00   60
  5  \w     35.00  98.00   1.00   60.00    --  106.13 -45.00 120.00   63
  6  \w     31.00  91.00   1.00   60.00    --  106.13 -30.00 -90.00   60
  7  \w     43.00  98.00   1.00   60.00    --  106.13 -45.00 -30.00   55
  8  \w    144.00 173.00   1.00   60.00    --  106.13 125.00 -60.00   29
  9  \w     94.00 120.00   1.00   60.00    --  106.13 125.00 -60.00   26
 10  \w     36.00 107.00   1.00   60.00    --  106.13 -95.00  90.00   71
 11  \w     35.00  98.00   1.00   60.00    --  106.13 -45.00  60.00   63
 12  \w     75.00 102.00   1.00   60.00    --  106.13-109.00  75.00   27
 13  \w     82.00 177.00   1.00   60.00    --  106.13  45.00-150.00   95
;
_diffrn_measurement_device '\k-geometry diffractometer'
_diffrn_measurement_device_type 'SuperNova, Atlas'
_diffrn_measurement_method '\w scans'
_diffrn_measurement_specimen_support 'MiTeGen micromount'
_diffrn_orient_matrix_type 'CrysAlisPro convention (1999,Acta A55,543-557)'
_diffrn_orient_matrix_UB_11 -0.1474584000
_diffrn_orient_matrix_UB_12 -0.0334988000
_diffrn_orient_matrix_UB_13 -0.0681783000
_diffrn_orient_matrix_UB_21 -0.0529501000
_diffrn_orient_matrix_UB_22 0.0506628000
_diffrn_orient_matrix_UB_23 -0.0587899000
_diffrn_orient_matrix_UB_31 0.1681151000
_diffrn_orient_matrix_UB_32 -0.0134151000
_diffrn_orient_matrix_UB_33 -0.0514061000
_diffrn_radiation_monochromator mirror
_diffrn_radiation_probe x-ray
_diffrn_radiation_type CuK\a
_diffrn_radiation_wavelength 1.54184
_diffrn_reflns_av_R_equivalents 0.0312
_diffrn_reflns_av_unetI/netI 0.0328
_diffrn_reflns_Laue_measured_fraction_full 0.999
_diffrn_reflns_Laue_measured_fraction_max 0.973
_diffrn_reflns_limit_h_max 8
_diffrn_reflns_limit_h_min -7
_diffrn_reflns_limit_k_max 26
_diffrn_reflns_limit_k_min -30
_diffrn_reflns_limit_l_max 13
_diffrn_reflns_limit_l_min -18
_diffrn_reflns_number 12859
_diffrn_reflns_point_group_measured_fraction_full 0.999
_diffrn_reflns_point_group_measured_fraction_max 0.973
_diffrn_reflns_theta_full 67.684
_diffrn_reflns_theta_max 74.519
_diffrn_reflns_theta_min 3.469
_diffrn_source 'microfocus sealed tube'
_diffrn_source_type 'Agilent Diffraction microfocus tube'
_exptl_absorpt_coefficient_mu 1.362
_exptl_absorpt_correction_T_max 1.000
_exptl_absorpt_correction_T_min 0.520
_exptl_absorpt_correction_type gaussian
_exptl_absorpt_process_details
;
CrysAlisPro 1.171.38.46 (Rigaku Oxford Diffraction, 2015)
Numerical absorption correction based on gaussian integration over
            a multifaceted crystal model
Empirical absorption correction using spherical harmonics,
 implemented in SCALE3 ABSPACK scaling algorithm.
;
_exptl_crystal_colour 'clear colourless'
_exptl_crystal_colour_lustre clear
_exptl_crystal_colour_primary colourless
_exptl_crystal_density_diffrn 1.262
_exptl_crystal_description needle
_exptl_crystal_F_000 1008
_exptl_crystal_recrystallization_method 'Re-crystallisation from solvent: CDCl3'
_exptl_crystal_size_max 0.367
_exptl_crystal_size_mid 0.074
_exptl_crystal_size_min 0.052
_refine_diff_density_max 0.474
_refine_diff_density_min -0.515
_refine_diff_density_rms 0.057
_refine_ls_extinction_method none
_refine_ls_goodness_of_fit_ref 1.071
_refine_ls_hydrogen_treatment constr
_refine_ls_matrix_type full
_refine_ls_number_parameters 319
_refine_ls_number_reflns 5011
_refine_ls_number_restraints 0
_refine_ls_restrained_S_all 1.071
_refine_ls_R_factor_all 0.0562
_refine_ls_R_factor_gt 0.0482
_refine_ls_shift/su_max 0.001
_refine_ls_shift/su_mean 0.000
_refine_ls_structure_factor_coef Fsqd
_refine_ls_weighting_details 'w=1/[\s^2^(Fo^2^)+(0.0642P)^2^+1.3018P] where P=(Fo^2^+2Fc^2^)/3'
_refine_ls_weighting_scheme calc
_refine_ls_wR_factor_gt 0.1235
_refine_ls_wR_factor_ref 0.1305
_reflns_Friedel_coverage 0.000
_reflns_number_gt 4294
_reflns_number_total 5011
_reflns_threshold_expression 'I > 2\s(I)'
_cod_data_source_file c8cc06649c2.cif
_cod_data_source_block snkhlc
_cod_depositor_comments 'Adding full bibliography for 7122367.cif.'
_cod_database_code 7122367
_nottingham_internal_coll_name SNKHLC
_nottingham_internal_coll_number 17496
_nottingham_internal_coll_client SNK/HWL
_nottingham_internal_coll_type custom
_nottingham_internal_coll_frame_method '\w scans'
_nottingham_internal_coll_frame_time '15.00, 60.00'
_nottingham_internal_coll_frame_width 1.00
_nottingham_internal_coll_user pczwl
_nottingham_internal_coll_date 07/02/2018
_nottingham_internal_coll_location NOTTS
_nottingham_internal_coll_instrument 'SN, XDA 017-09'
_nottingham_internal_process_date 13/02/2018
_nottingham_internal_process_user pczwl
_nottingham_internal_solution_date 13/2/2018
_nottingham_internal_solution_user pczwl
_nottingham_internal_refinement_date 13/2/2018
_nottingham_internal_refinement_user pczwl
_nottingham_internal_validation_date 13/2/2018
_nottingham_internal_validation_user pczwl
_nottingham_internal_archive_date 13/2/2018
_shelx_shelxl_version_number 2018/1
_chemical_oxdiff_formula 'C31 H27 N O2 S'
_chemical_oxdiff_usercomment 'SNKHLC #17496 SN-1257 IN FOMBLIN FILM ON A MICROMOUNT FOR SNK/HWL'
_shelx_space_group_comment
;
The symmetry employed for this shelxl refinement is uniquely defined
by the following loop, which should always be used as a source of
symmetry information in preference to the above space-group names.
They are only intended as comments.
;
_reflns_odcompleteness_completeness 99.94
_reflns_odcompleteness_iscentric 1
_reflns_odcompleteness_theta 67.13
_olex2_refinement_description
;
1. Fixed Uiso
 At 1.2 times of:
  All C(H) groups
 At 1.5 times of:
  All C(H,H,H) groups
2.a Aromatic/amide H refined with riding coordinates:
 C2(H2), C10(H10), C11(H11), C13(H13), C14(H14), C17(H17), C19(H19), C21(H21),
 C25(H25), C26(H26), C27(H27), C28(H28), C29(H29), C31(H31), C32(H32), C33(H33),
  C34(H34), C35(H35)
2.b Idealised Me refined as rotating group:
 C15(H15A,H15B,H15C), C22(H22A,H22B,H22C), C23(H23A,H23B,H23C)
;
_olex2_date_sample_data_collection 2018-02-07
_olex2_date_sample_submission 2018-02-06
_olex2_exptl_crystal_mounting_method "'in fomblin film on a micromount"
_olex2_submission_original_sample_id CHC-01-36
_olex2_submission_special_instructions 'No special instructions were received'
_oxdiff_exptl_absorpt_empirical_details
;
Empirical correction (ABSPACK) includes:
- Absorption correction using spherical harmonics
- Frame scaling
;
_oxdiff_exptl_absorpt_empirical_full_max 1.496
_oxdiff_exptl_absorpt_empirical_full_min 0.665

loop_
_space_group_symop_operation_xyz
'x, y, z'
'-x+1/2, y+1/2, -z+1/2'
'-x, -y, -z'
'x-1/2, -y-1/2, z-1/2'

loop_
_atom_site_label
_atom_site_type_symbol
_atom_site_fract_x
_atom_site_fract_y
_atom_site_fract_z
_atom_site_U_iso_or_equiv
_atom_site_adp_type
_atom_site_occupancy
_atom_site_site_symmetry_order
_atom_site_calc_flag
_atom_site_refinement_flags_posn
N1 N 0.4833(2) 0.38678(6) 0.80102(10) 0.0248(3) Uani 1 1 d .
C2 C 0.6307(3) 0.34843(8) 0.79612(13) 0.0256(4) Uani 1 1 d .
H2 H 0.721384 0.333980 0.845934 0.031 Uiso 1 1 calc R
C3 C 0.6229(3) 0.33514(8) 0.70816(12) 0.0253(4) Uani 1 1 d .
C4 C 0.4682(3) 0.36777(8) 0.65566(12) 0.0256(4) Uani 1 1 d .
C5 C 0.3859(3) 0.39969(8) 0.71272(12) 0.0244(4) Uani 1 1 d .
S6 S 0.48768(6) 0.42313(2) 0.89545(3) 0.02341(13) Uani 1 1 d .
O7 O 0.5994(2) 0.39074(6) 0.96527(8) 0.0283(3) Uani 1 1 d .
O8 O 0.28747(19) 0.43776(6) 0.89730(9) 0.0278(3) Uani 1 1 d .
C9 C 0.6267(3) 0.48072(8) 0.88053(12) 0.0245(4) Uani 1 1 d .
C10 C 0.8331(3) 0.47677(8) 0.89940(13) 0.0290(4) Uani 1 1 d .
H10 H 0.896438 0.443738 0.919749 0.035 Uiso 1 1 calc R
C11 C 0.9447(3) 0.52182(9) 0.88803(13) 0.0303(4) Uani 1 1 d .
H11 H 1.086279 0.519617 0.901338 0.036 Uiso 1 1 calc R
C12 C 0.8543(3) 0.57029(8) 0.85752(13) 0.0298(4) Uani 1 1 d .
C13 C 0.6472(3) 0.57318(8) 0.83913(14) 0.0321(4) Uani 1 1 d .
H13 H 0.583786 0.606191 0.818634 0.039 Uiso 1 1 calc R
C14 C 0.5314(3) 0.52853(8) 0.85029(13) 0.0289(4) Uani 1 1 d .
H14 H 0.389868 0.530674 0.837459 0.035 Uiso 1 1 calc R
C15 C 0.9832(3) 0.61785(10) 0.84424(16) 0.0397(5) Uani 1 1 d .
H15A H 1.097485 0.619744 0.894316 0.059 Uiso 1 1 calc GR
H15B H 0.904744 0.651088 0.842252 0.059 Uiso 1 1 calc GR
H15C H 1.031041 0.613654 0.787502 0.059 Uiso 1 1 calc GR
C16 C 0.7463(3) 0.29346(8) 0.67501(12) 0.0263(4) Uani 1 1 d .
C17 C 0.9396(3) 0.28271(8) 0.72111(13) 0.0272(4) Uani 1 1 d .
H17 H 0.991705 0.302535 0.774104 0.033 Uiso 1 1 calc R
C18 C 1.0576(3) 0.24356(8) 0.69104(14) 0.0301(4) Uani 1 1 d .
C19 C 0.9824(3) 0.21573(8) 0.61213(14) 0.0334(4) Uani 1 1 d .
H19 H 1.063991 0.189957 0.589918 0.040 Uiso 1 1 calc R
C20 C 0.7892(3) 0.22502(9) 0.56509(14) 0.0364(5) Uani 1 1 d .
C21 C 0.6727(3) 0.26333(8) 0.59781(13) 0.0330(4) Uani 1 1 d .
H21 H 0.539651 0.269194 0.566922 0.040 Uiso 1 1 calc R
C22 C 1.2635(3) 0.23202(10) 0.74315(17) 0.0408(5) Uani 1 1 d .
H22A H 1.353195 0.224445 0.701173 0.061 Uiso 1 1 calc GR
H22B H 1.258860 0.200679 0.782149 0.061 Uiso 1 1 calc GR
H22C H 1.312735 0.263413 0.780113 0.061 Uiso 1 1 calc GR
C23 C 0.7061(4) 0.19410(12) 0.48036(17) 0.0536(7) Uani 1 1 d .
H23A H 0.689027 0.156159 0.495352 0.080 Uiso 1 1 calc GR
H23B H 0.798654 0.196717 0.438293 0.080 Uiso 1 1 calc GR
H23C H 0.576623 0.209342 0.452398 0.080 Uiso 1 1 calc GR
C24 C 0.4032(3) 0.36445(8) 0.55642(13) 0.0299(4) Uani 1 1 d .
C25 C 0.5369(4) 0.37648(10) 0.49974(15) 0.0391(5) Uani 1 1 d .
H25 H 0.662730 0.392089 0.524121 0.047 Uiso 1 1 calc R
C26 C 0.4876(4) 0.36584(12) 0.40835(16) 0.0509(7) Uani 1 1 d .
H26 H 0.578875 0.374389 0.370171 0.061 Uiso 1 1 calc R
C27 C 0.3066(5) 0.34290(12) 0.37303(16) 0.0578(8) Uani 1 1 d .
H27 H 0.275292 0.333971 0.310873 0.069 Uiso 1 1 calc R
C28 C 0.1693(4) 0.33272(12) 0.42779(17) 0.0546(7) Uani 1 1 d .
H28 H 0.042322 0.318071 0.402570 0.065 Uiso 1 1 calc R
C29 C 0.2167(3) 0.34391(10) 0.51985(15) 0.0394(5) Uani 1 1 d .
H29 H 0.121682 0.337467 0.557131 0.047 Uiso 1 1 calc R
C30 C 0.2269(3) 0.44057(8) 0.68828(12) 0.0249(4) Uani 1 1 d .
C31 C 0.0377(3) 0.43334(8) 0.70807(14) 0.0299(4) Uani 1 1 d .
H31 H 0.011500 0.402982 0.742336 0.036 Uiso 1 1 calc R
C32 C -0.1130(3) 0.47027(9) 0.67801(14) 0.0348(5) Uani 1 1 d .
H32 H -0.241759 0.464997 0.691900 0.042 Uiso 1 1 calc R
C33 C -0.0776(3) 0.51460(9) 0.62809(14) 0.0359(5) Uani 1 1 d .
H33 H -0.181265 0.539775 0.607697 0.043 Uiso 1 1 calc R
C34 C 0.1099(3) 0.52206(9) 0.60805(16) 0.0400(5) Uani 1 1 d .
H34 H 0.135175 0.552561 0.573921 0.048 Uiso 1 1 calc R
C35 C 0.2613(3) 0.48525(9) 0.63749(14) 0.0337(4) Uani 1 1 d .
H35 H 0.389424 0.490550 0.622925 0.040 Uiso 1 1 calc R

loop_
_atom_site_aniso_label
_atom_site_aniso_U_11
_atom_site_aniso_U_22
_atom_site_aniso_U_33
_atom_site_aniso_U_23
_atom_site_aniso_U_13
_atom_site_aniso_U_12
N1 0.0245(7) 0.0259(8) 0.0233(7) -0.0006(6) 0.0027(6) 0.0021(6)
C2 0.0247(9) 0.0245(9) 0.0266(9) -0.0005(7) 0.0021(7) 0.0025(7)
C3 0.0242(9) 0.0240(9) 0.0266(9) -0.0022(7) 0.0019(7) 0.0011(7)
C4 0.0251(9) 0.0261(9) 0.0246(9) -0.0013(7) 0.0024(7) 0.0008(7)
C5 0.0209(8) 0.0273(9) 0.0240(8) -0.0003(7) 0.0017(7) -0.0013(7)
S6 0.0243(2) 0.0251(2) 0.0214(2) -0.00057(16) 0.00572(16) 0.00052(16)
O7 0.0316(7) 0.0308(7) 0.0221(6) 0.0027(5) 0.0044(5) 0.0020(6)
O8 0.0246(6) 0.0323(7) 0.0275(7) -0.0019(5) 0.0078(5) -0.0002(5)
C9 0.0243(9) 0.0271(9) 0.0234(8) -0.0016(7) 0.0079(7) 0.0002(7)
C10 0.0273(9) 0.0283(10) 0.0318(10) -0.0011(8) 0.0069(7) 0.0034(8)
C11 0.0242(9) 0.0357(11) 0.0314(10) -0.0018(8) 0.0066(7) -0.0005(8)
C12 0.0335(10) 0.0314(10) 0.0253(9) -0.0013(7) 0.0078(8) -0.0042(8)
C13 0.0334(10) 0.0281(10) 0.0342(10) 0.0035(8) 0.0048(8) 0.0023(8)
C14 0.0262(9) 0.0303(10) 0.0305(10) 0.0007(8) 0.0058(7) 0.0018(8)
C15 0.0377(11) 0.0384(12) 0.0408(12) 0.0069(9) 0.0021(9) -0.0087(9)
C16 0.0283(9) 0.0250(9) 0.0257(9) 0.0002(7) 0.0055(7) 0.0031(7)
C17 0.0279(9) 0.0264(9) 0.0271(9) -0.0008(7) 0.0047(7) 0.0017(7)
C18 0.0304(10) 0.0267(10) 0.0343(10) 0.0035(8) 0.0089(8) 0.0038(8)
C19 0.0413(11) 0.0274(10) 0.0334(10) -0.0016(8) 0.0122(9) 0.0096(8)
C20 0.0476(12) 0.0317(11) 0.0289(10) -0.0034(8) 0.0046(9) 0.0097(9)
C21 0.0364(10) 0.0318(11) 0.0277(9) -0.0038(8) -0.0012(8) 0.0081(8)
C22 0.0311(10) 0.0365(12) 0.0535(13) -0.0041(10) 0.0049(9) 0.0072(9)
C23 0.0645(16) 0.0530(15) 0.0380(12) -0.0170(11) -0.0038(11) 0.0219(13)
C24 0.0373(10) 0.0267(10) 0.0245(9) -0.0012(7) 0.0025(8) 0.0089(8)
C25 0.0448(12) 0.0435(13) 0.0295(10) 0.0000(9) 0.0087(9) 0.0098(10)
C26 0.0674(17) 0.0578(16) 0.0280(11) 0.0041(10) 0.0103(11) 0.0188(13)
C27 0.089(2) 0.0561(16) 0.0235(11) -0.0040(10) -0.0024(12) 0.0184(15)
C28 0.0622(17) 0.0522(16) 0.0382(13) -0.0051(11) -0.0184(12) 0.0023(12)
C29 0.0408(12) 0.0385(12) 0.0346(11) -0.0017(9) -0.0044(9) 0.0026(9)
C30 0.0242(9) 0.0257(9) 0.0235(8) -0.0026(7) 0.0015(7) 0.0016(7)
C31 0.0256(9) 0.0311(10) 0.0324(10) 0.0008(8) 0.0041(7) 0.0001(8)
C32 0.0248(9) 0.0448(12) 0.0342(10) -0.0026(9) 0.0040(8) 0.0062(8)
C33 0.0333(11) 0.0382(12) 0.0334(10) 0.0004(9) -0.0006(8) 0.0133(9)
C34 0.0400(12) 0.0342(12) 0.0442(12) 0.0111(9) 0.0042(10) 0.0055(9)
C35 0.0292(10) 0.0358(11) 0.0367(11) 0.0063(9) 0.0074(8) 0.0023(8)

loop_
_atom_type_symbol
_atom_type_description
_atom_type_scat_dispersion_real
_atom_type_scat_dispersion_imag
_atom_type_scat_source
C C 0.0181 0.0091 'International Tables Vol C Tables 4.2.6.8 and 6.1.1.4'
H H 0.0000 0.0000 'International Tables Vol C Tables 4.2.6.8 and 6.1.1.4'
N N 0.0311 0.0180 'International Tables Vol C Tables 4.2.6.8 and 6.1.1.4'
O O 0.0492 0.0322 'International Tables Vol C Tables 4.2.6.8 and 6.1.1.4'
S S 0.3331 0.5567 'International Tables Vol C Tables 4.2.6.8 and 6.1.1.4'

loop_
_exptl_crystal_face_index_h
_exptl_crystal_face_index_k
_exptl_crystal_face_index_l
_exptl_crystal_face_perp_dist
0 -5 -2 0.0160
0 5 2 0.0360
4 2 -5 0.1634
-3 2 5 0.1379
0 3 -5 0.0330
0 -3 5 0.0260

loop_
_geom_angle_atom_site_label_1
_geom_angle_atom_site_label_2
_geom_angle_atom_site_label_3
_geom_angle
C2 N1 C5 108.59(15)
C2 N1 S6 120.83(13)
C5 N1 S6 127.63(13)
N1 C2 H2 125.6
C3 C2 N1 108.78(16)
C3 C2 H2 125.6
C2 C3 C4 106.90(16)
C2 C3 C16 125.52(17)
C4 C3 C16 127.54(17)
C3 C4 C24 124.92(17)
C5 C4 C3 108.80(16)
C5 C4 C24 126.20(17)
N1 C5 C30 125.68(16)
C4 C5 N1 106.86(16)
C4 C5 C30 127.45(17)
N1 S6 C9 104.47(8)
O7 S6 N1 104.32(8)
O7 S6 C9 109.14(9)
O8 S6 N1 106.93(8)
O8 S6 O7 120.70(8)
O8 S6 C9 109.93(9)
C10 C9 S6 118.00(15)
C10 C9 C14 121.49(18)
C14 C9 S6 120.51(15)
C9 C10 H10 120.7
C11 C10 C9 118.69(19)
C11 C10 H10 120.7
C10 C11 H11 119.3
C10 C11 C12 121.36(19)
C12 C11 H11 119.3
C11 C12 C15 119.19(19)
C13 C12 C11 118.81(19)
C13 C12 C15 122.00(19)
C12 C13 H13 119.5
C14 C13 C12 120.97(19)
C14 C13 H13 119.5
C9 C14 C13 118.68(18)
C9 C14 H14 120.7
C13 C14 H14 120.7
C12 C15 H15A 109.5
C12 C15 H15B 109.5
C12 C15 H15C 109.5
H15A C15 H15B 109.5
H15A C15 H15C 109.5
H15B C15 H15C 109.5
C17 C16 C3 120.57(17)
C17 C16 C21 118.11(18)
C21 C16 C3 121.32(17)
C16 C17 H17 119.3
C18 C17 C16 121.37(18)
C18 C17 H17 119.3
C17 C18 C22 120.19(19)
C19 C18 C17 118.98(18)
C19 C18 C22 120.82(18)
C18 C19 H19 119.5
C18 C19 C20 121.07(18)
C20 C19 H19 119.5
C19 C20 C23 121.1(2)
C21 C20 C19 118.76(19)
C21 C20 C23 120.1(2)
C16 C21 H21 119.2
C20 C21 C16 121.64(19)
C20 C21 H21 119.2
C18 C22 H22A 109.5
C18 C22 H22B 109.5
C18 C22 H22C 109.5
H22A C22 H22B 109.5
H22A C22 H22C 109.5
H22B C22 H22C 109.5
C20 C23 H23A 109.5
C20 C23 H23B 109.5
C20 C23 H23C 109.5
H23A C23 H23B 109.5
H23A C23 H23C 109.5
H23B C23 H23C 109.5
C25 C24 C4 120.25(19)
C29 C24 C4 119.99(19)
C29 C24 C25 119.4(2)
C24 C25 H25 119.7
C26 C25 C24 120.6(2)
C26 C25 H25 119.7
C25 C26 H26 120.1
C27 C26 C25 119.9(3)
C27 C26 H26 120.1
C26 C27 H27 119.9
C26 C27 C28 120.2(2)
C28 C27 H27 119.9
C27 C28 H28 119.8
C27 C28 C29 120.3(3)
C29 C28 H28 119.8
C24 C29 C28 119.5(2)
C24 C29 H29 120.2
C28 C29 H29 120.2
C31 C30 C5 121.63(18)
C31 C30 C35 118.79(18)
C35 C30 C5 119.35(17)
C30 C31 H31 119.8
C32 C31 C30 120.31(19)
C32 C31 H31 119.8
C31 C32 H32 119.7
C33 C32 C31 120.6(2)
C33 C32 H32 119.7
C32 C33 H33 120.3
C32 C33 C34 119.47(19)
C34 C33 H33 120.3
C33 C34 H34 119.8
C33 C34 C35 120.4(2)
C35 C34 H34 119.8
C30 C35 H35 119.8
C34 C35 C30 120.45(19)
C34 C35 H35 119.8

loop_
_geom_bond_atom_site_label_1
_geom_bond_atom_site_label_2
_geom_bond_distance
N1 C2 1.396(2)
N1 C5 1.411(2)
N1 S6 1.6846(16)
C2 H2 0.9500
C2 C3 1.362(3)
C3 C4 1.443(3)
C3 C16 1.479(3)
C4 C5 1.368(3)
C4 C24 1.485(3)
C5 C30 1.480(3)
S6 O7 1.4269(14)
S6 O8 1.4187(14)
S6 C9 1.7527(19)
C9 C10 1.386(3)
C9 C14 1.387(3)
C10 H10 0.9500
C10 C11 1.381(3)
C11 H11 0.9500
C11 C12 1.390(3)
C12 C13 1.389(3)
C12 C15 1.507(3)
C13 H13 0.9500
C13 C14 1.389(3)
C14 H14 0.9500
C15 H15A 0.9800
C15 H15B 0.9800
C15 H15C 0.9800
C16 C17 1.396(3)
C16 C21 1.397(3)
C17 H17 0.9500
C17 C18 1.392(3)
C18 C19 1.390(3)
C18 C22 1.502(3)
C19 H19 0.9500
C19 C20 1.393(3)
C20 C21 1.389(3)
C20 C23 1.509(3)
C21 H21 0.9500
C22 H22A 0.9800
C22 H22B 0.9800
C22 H22C 0.9800
C23 H23A 0.9800
C23 H23B 0.9800
C23 H23C 0.9800
C24 C25 1.398(3)
C24 C29 1.385(3)
C25 H25 0.9500
C25 C26 1.385(3)
C26 H26 0.9500
C26 C27 1.373(4)
C27 H27 0.9500
C27 C28 1.386(5)
C28 H28 0.9500
C28 C29 1.396(3)
C29 H29 0.9500
C30 C31 1.391(3)
C30 C35 1.394(3)
C31 H31 0.9500
C31 C32 1.387(3)
C32 H32 0.9500
C32 C33 1.381(3)
C33 H33 0.9500
C33 C34 1.382(3)
C34 H34 0.9500
C34 C35 1.388(3)
C35 H35 0.9500

loop_
_geom_torsion_atom_site_label_1
_geom_torsion_atom_site_label_2
_geom_torsion_atom_site_label_3
_geom_torsion_atom_site_label_4
_geom_torsion
N1 C2 C3 C4 1.8(2)
N1 C2 C3 C16 -176.07(18)
N1 C5 C30 C31 -68.9(3)
N1 C5 C30 C35 116.7(2)
N1 S6 C9 C10 -81.48(16)
N1 S6 C9 C14 98.20(16)
C2 N1 C5 C4 2.5(2)
C2 N1 C5 C30 -176.95(18)
C2 N1 S6 O7 -24.03(16)
C2 N1 S6 O8 -152.97(14)
C2 N1 S6 C9 90.51(16)
C2 C3 C4 C5 -0.2(2)
C2 C3 C4 C24 -177.07(19)
C2 C3 C16 C17 -31.9(3)
C2 C3 C16 C21 147.3(2)
C3 C4 C5 N1 -1.4(2)
C3 C4 C5 C30 178.04(18)
C3 C4 C24 C25 -62.6(3)
C3 C4 C24 C29 110.5(2)
C3 C16 C17 C18 179.85(18)
C3 C16 C21 C20 178.5(2)
C4 C3 C16 C17 150.7(2)
C4 C3 C16 C21 -30.1(3)
C4 C5 C30 C31 111.8(2)
C4 C5 C30 C35 -62.6(3)
C4 C24 C25 C26 170.3(2)
C4 C24 C29 C28 -169.6(2)
C5 N1 C2 C3 -2.7(2)
C5 N1 S6 O7 177.70(15)
C5 N1 S6 O8 48.77(18)
C5 N1 S6 C9 -67.76(17)
C5 C4 C24 C25 121.1(2)
C5 C4 C24 C29 -65.8(3)
C5 C30 C31 C32 -174.82(18)
C5 C30 C35 C34 175.2(2)
S6 N1 C2 C3 -164.66(14)
S6 N1 C5 C4 162.90(14)
S6 N1 C5 C30 -16.6(3)
S6 C9 C10 C11 -179.96(15)
S6 C9 C14 C13 -179.83(15)
O7 S6 C9 C10 29.61(17)
O7 S6 C9 C14 -150.70(15)
O8 S6 C9 C10 164.09(14)
O8 S6 C9 C14 -16.22(18)
C9 C10 C11 C12 -0.6(3)
C10 C9 C14 C13 -0.1(3)
C10 C11 C12 C13 0.6(3)
C10 C11 C12 C15 -178.59(19)
C11 C12 C13 C14 -0.4(3)
C12 C13 C14 C9 0.2(3)
C14 C9 C10 C11 0.4(3)
C15 C12 C13 C14 178.78(19)
C16 C3 C4 C5 177.58(18)
C16 C3 C4 C24 0.7(3)
C16 C17 C18 C19 1.7(3)
C16 C17 C18 C22 -178.65(19)
C17 C16 C21 C20 -2.3(3)
C17 C18 C19 C20 -2.5(3)
C18 C19 C20 C21 0.8(3)
C18 C19 C20 C23 -178.9(2)
C19 C20 C21 C16 1.6(3)
C21 C16 C17 C18 0.6(3)
C22 C18 C19 C20 177.9(2)
C23 C20 C21 C16 -178.7(2)
C24 C4 C5 N1 175.40(18)
C24 C4 C5 C30 -5.2(3)
C24 C25 C26 C27 -0.5(4)
C25 C24 C29 C28 3.5(3)
C25 C26 C27 C28 3.1(4)
C26 C27 C28 C29 -2.3(4)
C27 C28 C29 C24 -1.0(4)
C29 C24 C25 C26 -2.8(3)
C30 C31 C32 C33 0.0(3)
C31 C30 C35 C34 0.6(3)
C31 C32 C33 C34 0.0(3)
C32 C33 C34 C35 0.2(4)
C33 C34 C35 C30 -0.6(3)
C35 C30 C31 C32 -0.4(3)

loop_
_exptl_oxdiff_crystal_face_indexfrac_h
_exptl_oxdiff_crystal_face_indexfrac_k
_exptl_oxdiff_crystal_face_indexfrac_l
_exptl_oxdiff_crystal_face_x
_exptl_oxdiff_crystal_face_y
_exptl_oxdiff_crystal_face_z
-0.0041 -4.9916 -2.0070 0.3046 -0.1347 0.1694
0.0041 4.9916 2.0070 -0.3046 0.1347 -0.1694
3.9929 2.0271 -5.0178 -0.3146 0.1863 0.9020
-2.9918 1.9744 5.0182 0.0329 -0.0366 -0.7874
0.0008 3.0224 -4.9976 0.2394 0.4469 0.2165
-0.0008 -3.0224 4.9976 -0.2394 -0.4469 -0.2165
